data_7716883
loop_
_publ_author_name
'Perontsis, Spyros'
'Hatzidimitriou, Antonios G.'
'Psomas, George'

_publ_section_title
;
 Coordination compounds of cobalt(II) with carboxylate non-steroidal
 anti-inflammatory drugs: structure and biological profile.
;
_journal_issue 36
_journal_name_full 'Dalton transactions (Cambridge, England : 2003)'
_journal_page_first 15215
_journal_page_last 15235
_journal_paper_doi 10.1039/d4dt01846j
_journal_volume 53
_journal_year 2024
_chemical_formula_moiety 'C36 H36 Co1 N6 O4'
_chemical_formula_sum 'C36 H36 Co N6 O4'
_chemical_formula_weight 675.65
_space_group_IT_number 14
_space_group_name_Hall '-P 2yn'
_space_group_name_H-M_alt 'P 1 21/n 1'
_symmetry_cell_setting monoclinic
_symmetry_space_group_name_H-M 'P 1 21/n 1'
_atom_sites_solution_hydrogens difmap
_atom_sites_solution_primary other
_audit_update_record
;
2024-03-01 deposited with the CCDC.	2024-08-26 downloaded from the CCDC.
;
_cell_angle_alpha 90
_cell_angle_beta 100.057(6)
_cell_angle_gamma 90
_cell_formula_units_Z 4
_cell_length_a 19.151(3)
_cell_length_b 7.9798(12)
_cell_length_c 22.577(4)
_cell_measurement_reflns_used 221
_cell_measurement_temperature 295
_cell_measurement_theta_max 20
_cell_measurement_theta_min 10
_cell_volume 3397.2(10)
_computing_cell_refinement 'Apex2 (Bruker AXS, 2006)'
_computing_data_collection 'Apex2 (Bruker AXS, 2006)'
_computing_data_reduction 'Apex2 (Bruker AXS, 2006)'
_computing_molecular_graphics 'CAMERON (Watkin et al., 1996)'
_computing_publication_material 'CRYSTALS (Betteridge et al., 2003)'
_computing_structure_refinement 'CRYSTALS (Betteridge et al., 2003)'
_computing_structure_solution 'Superflip (Palatinus & Chapuis, 2007)'
_diffrn_ambient_temperature 295
_diffrn_measured_fraction_theta_full 0.994
_diffrn_measured_fraction_theta_max 0.991
_diffrn_measurement_device Area
_diffrn_measurement_device_type 'Bruker Kappa Apex2'
_diffrn_measurement_method '\f & \w scans'
_diffrn_radiation_monochromator graphite
_diffrn_radiation_type 'Mo K\a'
_diffrn_radiation_wavelength 0.71073
_diffrn_reflns_av_R_equivalents 0.051
_diffrn_reflns_limit_h_max 22
_diffrn_reflns_limit_h_min -23
_diffrn_reflns_limit_k_max 9
_diffrn_reflns_limit_k_min -8
_diffrn_reflns_limit_l_max 27
_diffrn_reflns_limit_l_min -27
_diffrn_reflns_number 30478
_diffrn_reflns_theta_full 25.251
_diffrn_reflns_theta_max 25.766
_diffrn_reflns_theta_min 1.288
_diffrn_standards_number 0
_exptl_absorpt_coefficient_mu 0.553
_exptl_absorpt_correction_T_max 0.91
_exptl_absorpt_correction_T_min 0.91
_exptl_absorpt_correction_type numerical
_exptl_absorpt_process_details
; 
 Analytical Absorption (De Meulenaer & Tompa, 1965) 
;
_exptl_crystal_colour pink
_exptl_crystal_density_diffrn 1.321
_exptl_crystal_density_method 'not measured'
_exptl_crystal_description prism
_exptl_crystal_F_000 1412
_exptl_crystal_size_max 0.260
_exptl_crystal_size_mid 0.180
_exptl_crystal_size_min 0.170
_refine_diff_density_max 0.35
_refine_diff_density_min -0.41
_refine_ls_extinction_method None
_refine_ls_goodness_of_fit_ref 0.9999
_refine_ls_hydrogen_treatment constr
_refine_ls_matrix_type full
_refine_ls_number_parameters 424
_refine_ls_number_reflns 4399
_refine_ls_number_restraints 0
_refine_ls_R_factor_all 0.0881
_refine_ls_R_factor_gt 0.0496
_refine_ls_shift/su_max 0.0005863
_refine_ls_shift/su_mean 0.0000242
_refine_ls_structure_factor_coef Fsqd
_refine_ls_weighting_details
;
 Method, part 1, Chebychev polynomial, (Watkin, 1994, Prince, 1982) 
 [weight] = 1.0/[A~0~*T~0~(x)+A~1~*T~1~(x) ... +A~n-1~]*T~n-1~(x)] 
 where A~i~ are the Chebychev coefficients listed below and x= Fcalc/Fmax 
 Method = Robust Weighting (Prince, 1982) 
 W = [weight] * [1-(deltaF/6*sigmaF)^2^]^2^ 
 A~i~ are: 
 1.76 1.97 0.693 
;
_refine_ls_weighting_scheme calc
_refine_ls_wR_factor_all 0.0810
_refine_ls_wR_factor_gt 0.0716
_refine_ls_wR_factor_ref 0.0716
_reflns_limit_h_max 22
_reflns_limit_h_min -23
_reflns_limit_k_max 9
_reflns_limit_k_min 0
_reflns_limit_l_max 27
_reflns_limit_l_min 0
_reflns_number_gt 4399
_reflns_number_total 6467
_reflns_threshold_expression I>2.0\s(I)
_oxford_diffrn_Wilson_B_factor 2.68
_oxford_diffrn_Wilson_scale 194.52
_oxford_refine_ls_r_factor_ref 0.0496
_oxford_refine_ls_scale 0.10807(2)
_oxford_reflns_number_all 6445
_oxford_reflns_threshold_expression_ref I>2.0\s(I)
_cod_data_source_file d4dt01846j2.cif
_cod_data_source_block I_CCDC3
_cod_depositor_comments
;
The following automatic conversions were performed:

data item '_atom_sites_solution_primary' value 'Other' was changed to
'other' in accordance with the
/home/data/users/saulius/crontab/automatic-downloads/rss-feeds/RSC/lib/dictionaries/cif_core.dic
dictionary named 'cif_core.dic' version 2.4.2 last updated on
2011-04-26.

Automatic conversion script
Id: cif_fix_values 8170 2020-07-09 18:12:32Z antanas 

 Adding full bibliography for 7716880--7716887.cif.
;
_cod_original_sg_symbol_H-M 'P 1 21/n 1 '
_cod_original_formula_sum 'C36 H36 Co1 N6 O4'
_cod_database_code 7716883

loop_
_symmetry_equiv_pos_as_xyz
x,y,z
-x,-y,-z
-x+1/2,y+1/2,-z+1/2
x+1/2,-y+1/2,z+1/2

loop_
_atom_site_label
_atom_site_type_symbol
_atom_site_fract_x
_atom_site_fract_y
_atom_site_fract_z
_atom_site_U_iso_or_equiv
_atom_site_occupancy
_atom_site_adp_type
_atom_site_refinement_flags_posn
_atom_site_refinement_flags_adp
_atom_site_refinement_flags_occupancy
_atom_site_disorder_assembly
_atom_site_disorder_group
_atom_site_attached_hydrogens
Co1 Co 0.35174(2) 0.45341(5) 0.388756(17) 0.0349 1.0000 Uani . . . . . .
O1 O 0.43967(13) 0.3114(3) 0.41823(12) 0.0573 1.0000 Uani . . . . . .
O2 O 0.43603(13) 0.3817(3) 0.32445(11) 0.0637 1.0000 Uani . . . . . .
O3 O 0.29279(12) 0.4195(3) 0.45405(9) 0.0459 1.0000 Uani . . . . . .
O4 O 0.28584(12) 0.1962(3) 0.39730(9) 0.0515 1.0000 Uani . . . . . .
N1 N 0.40086(15) 0.6801(3) 0.40827(11) 0.0417 1.0000 Uani . . . . . .
N2 N 0.4230(2) 0.9458(4) 0.42188(14) 0.0752 1.0000 Uani . . . . . .
N3 N 0.27981(13) 0.5126(3) 0.31427(10) 0.0409 1.0000 Uani . . . . . .
N4 N 0.23869(15) 0.5924(4) 0.22247(11) 0.0538 1.0000 Uani . . . . . .
N5 N 0.50861(15) 0.1492(4) 0.26865(12) 0.0527 1.0000 Uani . . . . . .
N6 N 0.23567(15) 0.4150(4) 0.55307(11) 0.0525 1.0000 Uani . . . . . .
C1 C 0.46775(17) 0.3135(4) 0.37131(16) 0.0433 1.0000 Uani . . . . . .
C2 C 0.53771(15) 0.2331(4) 0.37348(13) 0.0341 1.0000 Uani . . . . . .
C3 C 0.58698(17) 0.2385(4) 0.42679(14) 0.0450 1.0000 Uani . . . . . .
C4 C 0.65171(19) 0.1634(5) 0.43079(16) 0.0560 1.0000 Uani . . . . . .
C5 C 0.66788(18) 0.0776(5) 0.38236(18) 0.0593 1.0000 Uani . . . . . .
C6 C 0.62049(17) 0.0692(5) 0.32947(16) 0.0513 1.0000 Uani . . . . . .
C7 C 0.55476(16) 0.1482(4) 0.32385(13) 0.0377 1.0000 Uani . . . . . .
C8 C 0.49478(16) 0.0099(4) 0.23005(14) 0.0426 1.0000 Uani . . . . . .
C9 C 0.47714(16) 0.0375(5) 0.16821(14) 0.0489 1.0000 Uani . . . . . .
C10 C 0.46052(19) -0.0990(6) 0.13014(17) 0.0624 1.0000 Uani . . . . . .
C11 C 0.4623(2) -0.2585(6) 0.1540(2) 0.0685 1.0000 Uani . . . . . .
C12 C 0.48054(19) -0.2851(5) 0.2151(2) 0.0633 1.0000 Uani . . . . . .
C13 C 0.49621(18) -0.1515(5) 0.25282(16) 0.0509 1.0000 Uani . . . . . .
C14 C 0.4761(3) 0.2142(6) 0.14487(19) 0.0836 1.0000 Uani . . . . . .
C15 C 0.4415(3) -0.0740(7) 0.06271(17) 0.1045 1.0000 Uani . . . . . .
C16 C 0.26921(16) 0.2720(4) 0.44170(12) 0.0373 1.0000 Uani . . . . . .
C17 C 0.22285(16) 0.1915(4) 0.47967(12) 0.0371 1.0000 Uani . . . . . .
C18 C 0.19274(19) 0.0368(5) 0.46164(15) 0.0549 1.0000 Uani . . . . . .
C19 C 0.1499(2) -0.0475(5) 0.49410(19) 0.0705 1.0000 Uani . . . . . .
C20 C 0.1358(2) 0.0242(5) 0.54648(18) 0.0644 1.0000 Uani . . . . . .
C21 C 0.16394(17) 0.1749(5) 0.56604(14) 0.0478 1.0000 Uani . . . . . .
C22 C 0.20802(16) 0.2642(4) 0.53338(12) 0.0364 1.0000 Uani . . . . . .
C23 C 0.22892(17) 0.4894(4) 0.60925(12) 0.0383 1.0000 Uani . . . . . .
C24 C 0.28659(16) 0.4903(3) 0.65651(13) 0.0361 1.0000 Uani . . . . . .
C25 C 0.27886(19) 0.5732(4) 0.70940(14) 0.0475 1.0000 Uani . . . . . .
C26 C 0.2151(2) 0.6466(5) 0.71368(17) 0.0625 1.0000 Uani . . . . . .
C27 C 0.1587(2) 0.6420(5) 0.6678(2) 0.0699 1.0000 Uani . . . . . .
C28 C 0.16589(18) 0.5648(5) 0.61495(16) 0.0586 1.0000 Uani . . . . . .
C29 C 0.35397(19) 0.4037(5) 0.65035(19) 0.0646 1.0000 Uani . . . . . .
C30 C 0.3398(2) 0.5862(6) 0.76193(17) 0.0860 1.0000 Uani . . . . . .
C31 C 0.3727(2) 0.8302(5) 0.40723(16) 0.0588 1.0000 Uani . . . . . .
C32 C 0.4871(3) 0.8682(5) 0.43316(19) 0.0709 1.0000 Uani . . . . . .
C33 C 0.4729(2) 0.7054(4) 0.42493(16) 0.0549 1.0000 Uani . . . . . .
C34 C 0.29589(17) 0.5667(5) 0.26351(14) 0.0508 1.0000 Uani . . . . . .
C35 C 0.18206(19) 0.5519(6) 0.24729(17) 0.0711 1.0000 Uani . . . . . .
C36 C 0.20766(18) 0.5030(6) 0.30381(16) 0.0664 1.0000 Uani . . . . . .
H21 H 0.4159 1.0519 0.4221 0.0903 1.0000 Uiso R . . . . .
H31 H 0.5750 0.2950 0.4601 0.0538 1.0000 Uiso R . . . . .
H41 H 0.6850 0.1710 0.4662 0.0673 1.0000 Uiso R . . . . .
H51 H 0.4780 0.2271 0.2645 0.0629 1.0000 Uiso R . . . . .
H61 H 0.6320 0.0119 0.2964 0.0617 1.0000 Uiso R . . . . .
H111 H 0.4523 -0.3487 0.1282 0.0816 1.0000 Uiso R . . . . .
H121 H 0.4825 -0.3943 0.2308 0.0756 1.0000 Uiso R . . . . .
H131 H 0.5074 -0.1675 0.2942 0.0604 1.0000 Uiso R . . . . .
H141 H 0.4325 0.2664 0.1472 0.1249 1.0000 Uiso R . . . . .
H142 H 0.4821 0.2146 0.1041 0.1250 1.0000 Uiso R . . . . .
H143 H 0.5132 0.2782 0.1671 0.1250 1.0000 Uiso R . . . . .
H151 H 0.4394 -0.1809 0.0435 0.1567 1.0000 Uiso R . . . . .
H152 H 0.3966 -0.0197 0.0528 0.1569 1.0000 Uiso R . . . . .
H153 H 0.4768 -0.0070 0.0491 0.1566 1.0000 Uiso R . . . . .
H181 H 0.2030 -0.0094 0.4264 0.0657 1.0000 Uiso R . . . . .
H191 H 0.1304 -0.1502 0.4809 0.0848 1.0000 Uiso R . . . . .
H201 H 0.1070 -0.0311 0.5691 0.0766 1.0000 Uiso R . . . . .
H211 H 0.1536 0.2217 0.6014 0.0570 1.0000 Uiso R . . . . .
H261 H 0.2108 0.7004 0.7495 0.0751 1.0000 Uiso R . . . . .
H271 H 0.1157 0.6905 0.6718 0.0841 1.0000 Uiso R . . . . .
H281 H 0.1280 0.5630 0.5826 0.0695 1.0000 Uiso R . . . . .
H291 H 0.3508 0.3438 0.6141 0.0975 1.0000 Uiso R . . . . .
H292 H 0.3675 0.3250 0.6816 0.0977 1.0000 Uiso R . . . . .
H293 H 0.3917 0.4793 0.6525 0.0972 1.0000 Uiso R . . . . .
H301 H 0.3275 0.6628 0.7901 0.1296 1.0000 Uiso R . . . . .
H302 H 0.3496 0.4810 0.7806 0.1294 1.0000 Uiso R . . . . .
H303 H 0.3812 0.6268 0.7490 0.1289 1.0000 Uiso R . . . . .
H311 H 0.3243 0.8503 0.3974 0.0710 1.0000 Uiso R . . . . .
H321 H 0.5326 0.9190 0.4452 0.0858 1.0000 Uiso R . . . . .
H331 H 0.5068 0.6197 0.4314 0.0662 1.0000 Uiso R . . . . .
H341 H 0.3417 0.5857 0.2569 0.0611 1.0000 Uiso R . . . . .
H351 H 0.1349 0.5570 0.2287 0.0851 1.0000 Uiso R . . . . .
H361 H 0.1811 0.4660 0.3314 0.0800 1.0000 Uiso R . . . . .
H362 H 0.7112 0.0269 0.3842 0.0710 1.0000 Uiso R . . . . .
H363 H 0.2648 0.4617 0.5330 0.0625 1.0000 Uiso R . . . . .
H364 H 0.2386 0.6260 0.1865 0.0652 1.0000 Uiso R . . . . .

loop_
_atom_site_aniso_label
_atom_site_aniso_U_11
_atom_site_aniso_U_22
_atom_site_aniso_U_33
_atom_site_aniso_U_23
_atom_site_aniso_U_13
_atom_site_aniso_U_12
Co1 0.0455(2) 0.0319(2) 0.02695(18) 0.0034(2) 0.00493(16) 0.0037(2)
O1 0.0603(16) 0.0384(14) 0.0820(18) 0.0086(13) 0.0371(14) 0.0104(12)
O2 0.0605(16) 0.0627(17) 0.0603(16) -0.0130(13) -0.0110(13) 0.0289(14)
O3 0.0601(14) 0.0460(15) 0.0359(11) -0.0032(10) 0.0204(10) -0.0074(12)
O4 0.0652(16) 0.0615(16) 0.0280(11) -0.0089(11) 0.0089(10) 0.0115(13)
N1 0.0590(18) 0.0257(14) 0.0396(14) -0.0023(12) 0.0061(13) 0.0007(13)
N2 0.139(3) 0.0288(17) 0.063(2) -0.0008(17) 0.032(2) -0.005(2)
N3 0.0394(15) 0.0504(18) 0.0333(13) 0.0123(12) 0.0072(11) 0.0051(12)
N4 0.0525(18) 0.073(2) 0.0344(14) 0.0212(14) 0.0024(13) 0.0039(15)
N5 0.0625(19) 0.0483(18) 0.0420(16) -0.0049(14) -0.0057(14) 0.0197(16)
N6 0.074(2) 0.055(2) 0.0355(14) -0.0112(13) 0.0273(14) -0.0244(16)
C1 0.0427(19) 0.0246(16) 0.061(2) -0.0079(16) 0.0032(17) 0.0024(15)
C2 0.0346(17) 0.0285(16) 0.0386(16) 0.0052(13) 0.0045(13) 0.0006(13)
C3 0.049(2) 0.045(2) 0.0405(18) 0.0047(15) 0.0052(15) -0.0038(17)
C4 0.046(2) 0.063(2) 0.053(2) 0.013(2) -0.0091(17) -0.0005(19)
C5 0.0369(19) 0.057(3) 0.082(3) 0.014(2) 0.0047(18) 0.0111(18)
C6 0.046(2) 0.053(2) 0.056(2) 0.0011(18) 0.0126(16) 0.0116(18)
C7 0.0402(18) 0.0334(18) 0.0379(17) 0.0028(14) 0.0028(14) 0.0027(15)
C8 0.0380(17) 0.049(2) 0.0402(17) -0.0018(15) 0.0044(14) 0.0076(15)
C9 0.0389(18) 0.061(2) 0.0434(18) 0.0002(19) -0.0023(14) -0.0078(19)
C10 0.042(2) 0.093(4) 0.050(2) -0.014(2) 0.0034(17) -0.016(2)
C11 0.055(3) 0.071(3) 0.078(3) -0.030(3) 0.008(2) -0.012(2)
C12 0.050(2) 0.052(2) 0.088(3) 0.000(2) 0.013(2) -0.0054(19)
C13 0.049(2) 0.054(2) 0.050(2) 0.0027(18) 0.0085(17) 0.0033(19)
C14 0.097(4) 0.083(3) 0.059(3) 0.020(2) -0.019(2) -0.016(3)
C15 0.108(4) 0.150(5) 0.049(2) -0.019(3) -0.005(2) -0.043(4)
C16 0.0405(19) 0.046(2) 0.0233(15) -0.0010(14) -0.0005(13) 0.0102(16)
C17 0.0412(18) 0.0382(18) 0.0285(15) 0.0017(14) -0.0034(13) 0.0049(15)
C18 0.064(2) 0.048(2) 0.0482(19) -0.0082(19) -0.0027(17) -0.001(2)
C19 0.082(3) 0.048(2) 0.076(3) -0.005(2) -0.001(2) -0.023(2)
C20 0.067(3) 0.061(3) 0.064(2) 0.016(2) 0.0092(19) -0.023(2)
C21 0.052(2) 0.056(2) 0.0363(17) 0.0071(17) 0.0089(15) -0.0070(18)
C22 0.0414(18) 0.0391(18) 0.0270(15) 0.0023(13) 0.0019(13) -0.0011(15)
C23 0.0520(19) 0.0355(18) 0.0309(15) -0.0030(13) 0.0167(14) -0.0067(15)
C24 0.0445(18) 0.0254(16) 0.0402(16) 0.0037(12) 0.0126(14) -0.0061(13)
C25 0.065(2) 0.042(2) 0.0360(16) -0.0006(15) 0.0101(15) -0.0158(18)
C26 0.085(3) 0.061(3) 0.049(2) -0.0184(19) 0.035(2) -0.016(2)
C27 0.059(3) 0.074(3) 0.085(3) -0.016(2) 0.037(2) 0.006(2)
C28 0.050(2) 0.075(3) 0.0490(19) -0.004(2) 0.0056(17) 0.002(2)
C29 0.054(2) 0.050(2) 0.091(3) 0.006(2) 0.015(2) 0.0013(19)
C30 0.114(4) 0.087(4) 0.046(2) 0.003(2) -0.016(2) -0.036(3)
C31 0.083(3) 0.041(2) 0.055(2) 0.0033(18) 0.019(2) 0.011(2)
C32 0.095(3) 0.052(3) 0.068(3) -0.006(2) 0.019(2) -0.022(3)
C33 0.071(3) 0.037(2) 0.057(2) -0.0037(17) 0.0130(19) -0.0070(19)
C34 0.0391(18) 0.073(3) 0.0415(18) 0.0162(19) 0.0095(14) 0.0017(19)
C35 0.041(2) 0.104(3) 0.067(2) 0.033(3) 0.0045(18) 0.013(2)
C36 0.040(2) 0.103(4) 0.058(2) 0.033(2) 0.0164(17) 0.013(2)

loop_
_atom_type_symbol
_atom_type_scat_dispersion_real
_atom_type_scat_dispersion_imag
_atom_type_scat_Cromer_Mann_a1
_atom_type_scat_Cromer_Mann_b1
_atom_type_scat_Cromer_Mann_a2
_atom_type_scat_Cromer_Mann_b2
_atom_type_scat_Cromer_Mann_a3
_atom_type_scat_Cromer_Mann_b3
_atom_type_scat_Cromer_Mann_a4
_atom_type_scat_Cromer_Mann_b4
_atom_type_scat_Cromer_Mann_c
_atom_type_scat_source
C 0.0033 0.0016 2.3100 20.8439 1.0200 10.2075 1.5886 0.5687 0.8650 51.6512 0.2156 'International Tables Vol C 4.2.6.8 and 6.1.1.4'
H 0.0000 0.0000 0.4930 10.5109 0.3229 26.1257 0.1402 3.1424 0.0408 57.7998 0.0030 'International Tables Vol C 4.2.6.8 and 6.1.1.4'
N 0.0061 0.0033 12.2126 0.0057 3.1322 9.8933 2.0125 28.9975 1.1663 0.5826 -11.5290 'International Tables Vol C 4.2.6.8 and 6.1.1.4'
O 0.0106 0.0060 3.0485 13.2771 2.2868 5.7011 1.5463 0.3239 0.8670 32.9089 0.2508 'International Tables Vol C 4.2.6.8 and 6.1.1.4'
Co 0.3494 0.9721 12.2841 4.2791 7.3409 0.2784 4.0034 13.5359 2.3488 71.1692 1.0118 'International Tables Vol C 4.2.6.8 and 6.1.1.4'

loop_
_geom_angle_atom_site_label_1
_geom_angle_site_symmetry_1
_geom_angle_atom_site_label_2
_geom_angle_site_symmetry_2
_geom_angle_atom_site_label_3
_geom_angle_site_symmetry_3
_geom_angle
_geom_angle_publ_flag
O1 . Co1 . O2 . 57.73(9) yes
O1 . Co1 . O3 . 102.79(10) yes
O2 . Co1 . O3 . 156.90(9) yes
O1 . Co1 . O4 . 85.17(9) yes
O2 . Co1 . O4 . 104.92(8) yes
O3 . Co1 . O4 . 57.80(8) yes
O1 . Co1 . N1 . 95.64(11) yes
O2 . Co1 . N1 . 90.48(10) yes
O3 . Co1 . N1 . 104.74(10) yes
O4 . Co1 . N1 . 162.02(9) yes
O1 . Co1 . N3 . 143.01(11) yes
O2 . Co1 . N3 . 89.15(9) yes
O3 . Co1 . N3 . 104.45(9) yes
O4 . Co1 . N3 . 88.61(9) yes
N1 . Co1 . N3 . 101.05(11) yes
Co1 . O1 . C1 . 99.6(2) yes
Co1 . O2 . C1 . 82.6(2) yes
Co1 . O3 . C16 . 100.69(19) yes
Co1 . O4 . C16 . 82.2(2) yes
Co1 . N1 . C31 . 129.0(3) yes
Co1 . N1 . C33 . 125.9(2) yes
C31 . N1 . C33 . 105.0(3) yes
C31 . N2 . C32 . 108.7(3) yes
C31 . N2 . H21 . 125.1 no
C32 . N2 . H21 . 126.0 no
Co1 . N3 . C34 . 124.8(2) yes
Co1 . N3 . C36 . 130.5(2) yes
C34 . N3 . C36 . 104.6(3) yes
C34 . N4 . C35 . 107.5(3) yes
C34 . N4 . H364 . 125.3 no
C35 . N4 . H364 . 127.1 no
C7 . N5 . C8 . 124.7(3) yes
C7 . N5 . H51 . 114.8 no
C8 . N5 . H51 . 117.3 no
C22 . N6 . C23 . 124.7(3) yes
C22 . N6 . H363 . 117.5 no
C23 . N6 . H363 . 117.0 no
O1 . C1 . O2 . 119.9(3) yes
O1 . C1 . C2 . 118.7(3) yes
O2 . C1 . C2 . 121.4(3) yes
C1 . C2 . C3 . 119.2(3) yes
C1 . C2 . C7 . 121.4(3) yes
C3 . C2 . C7 . 119.3(3) yes
C2 . C3 . C4 . 120.9(3) yes
C2 . C3 . H31 . 118.9 no
C4 . C3 . H31 . 120.3 no
C3 . C4 . C5 . 119.7(3) yes
C3 . C4 . H41 . 120.3 no
C5 . C4 . H41 . 120.0 no
C4 . C5 . C6 . 120.8(3) yes
C4 . C5 . H362 . 120.8 no
C6 . C5 . H362 . 118.3 no
C5 . C6 . C7 . 120.5(3) yes
C5 . C6 . H61 . 120.5 no
C7 . C6 . H61 . 118.9 no
N5 . C7 . C2 . 120.9(3) yes
N5 . C7 . C6 . 120.3(3) yes
C2 . C7 . C6 . 118.7(3) yes
N5 . C8 . C9 . 118.8(3) yes
N5 . C8 . C13 . 121.0(3) yes
C9 . C8 . C13 . 120.2(3) yes
C8 . C9 . C10 . 119.0(4) yes
C8 . C9 . C14 . 119.0(3) yes
C10 . C9 . C14 . 122.0(3) yes
C9 . C10 . C11 . 119.6(4) yes
C9 . C10 . C15 . 120.5(4) yes
C11 . C10 . C15 . 119.9(4) yes
C10 . C11 . C12 . 121.2(4) yes
C10 . C11 . H111 . 118.9 no
C12 . C11 . H111 . 119.9 no
C11 . C12 . C13 . 119.6(4) yes
C11 . C12 . H121 . 120.5 no
C13 . C12 . H121 . 119.9 no
C8 . C13 . C12 . 120.4(3) yes
C8 . C13 . H131 . 119.1 no
C12 . C13 . H131 . 120.5 no
C9 . C14 . H141 . 110.7 no
C9 . C14 . H142 . 110.3 no
H141 . C14 . H142 . 108.2 no
C9 . C14 . H143 . 110.9 no
H141 . C14 . H143 . 108.9 no
H142 . C14 . H143 . 107.8 no
C10 . C15 . H151 . 108.8 no
C10 . C15 . H152 . 110.2 no
H151 . C15 . H152 . 109.6 no
C10 . C15 . H153 . 109.7 no
H151 . C15 . H153 . 109.2 no
H152 . C15 . H153 . 109.2 no
O3 . C16 . O4 . 119.3(3) yes
O3 . C16 . C17 . 119.9(3) yes
O4 . C16 . C17 . 120.8(3) yes
C16 . C17 . C18 . 118.3(3) yes
C16 . C17 . C22 . 123.1(3) yes
C18 . C17 . C22 . 118.6(3) yes
C17 . C18 . C19 . 122.4(3) yes
C17 . C18 . H181 . 117.6 no
C19 . C18 . H181 . 120.0 no
C18 . C19 . C20 . 118.6(4) yes
C18 . C19 . H191 . 120.6 no
C20 . C19 . H191 . 120.8 no
C19 . C20 . C21 . 121.3(4) yes
C19 . C20 . H201 . 119.8 no
C21 . C20 . H201 . 118.9 no
C20 . C21 . C22 . 121.2(3) yes
C20 . C21 . H211 . 120.0 no
C22 . C21 . H211 . 118.8 no
C17 . C22 . C21 . 118.0(3) yes
C17 . C22 . N6 . 121.2(3) yes
C21 . C22 . N6 . 120.8(3) yes
N6 . C23 . C24 . 120.0(3) yes
N6 . C23 . C28 . 118.9(3) yes
C24 . C23 . C28 . 121.1(3) yes
C23 . C24 . C25 . 118.0(3) yes
C23 . C24 . C29 . 120.5(3) yes
C25 . C24 . C29 . 121.5(3) yes
C24 . C25 . C26 . 119.4(3) yes
C24 . C25 . C30 . 121.3(4) yes
C26 . C25 . C30 . 119.3(3) yes
C25 . C26 . C27 . 122.2(3) yes
C25 . C26 . H261 . 118.2 no
C27 . C26 . H261 . 119.6 no
C26 . C27 . C28 . 119.2(4) yes
C26 . C27 . H271 . 121.0 no
C28 . C27 . H271 . 119.9 no
C23 . C28 . C27 . 120.1(3) yes
C23 . C28 . H281 . 119.5 no
C27 . C28 . H281 . 120.3 no
C24 . C29 . H291 . 113.0 no
C24 . C29 . H292 . 111.6 no
H291 . C29 . H292 . 106.2 no
C24 . C29 . H293 . 111.6 no
H291 . C29 . H293 . 107.7 no
H292 . C29 . H293 . 106.3 no
C25 . C30 . H301 . 108.9 no
C25 . C30 . H302 . 110.7 no
H301 . C30 . H302 . 109.2 no
C25 . C30 . H303 . 110.7 no
H301 . C30 . H303 . 107.9 no
H302 . C30 . H303 . 109.3 no
N2 . C31 . N1 . 110.5(4) yes
N2 . C31 . H311 . 126.0 no
N1 . C31 . H311 . 123.5 no
N2 . C32 . C33 . 105.2(4) yes
N2 . C32 . H321 . 127.5 no
C33 . C32 . H321 . 127.3 no
N1 . C33 . C32 . 110.5(4) yes
N1 . C33 . H331 . 124.6 no
C32 . C33 . H331 . 124.8 no
N4 . C34 . N3 . 111.8(3) yes
N4 . C34 . H341 . 123.6 no
N3 . C34 . H341 . 124.5 no
N4 . C35 . C36 . 106.2(3) yes
N4 . C35 . H351 . 126.4 no
C36 . C35 . H351 . 127.4 no
N3 . C36 . C35 . 109.8(3) yes
N3 . C36 . H361 . 124.4 no
C35 . C36 . H361 . 125.8 no

loop_
_geom_bond_atom_site_label_1
_geom_bond_site_symmetry_1
_geom_bond_atom_site_label_2
_geom_bond_site_symmetry_2
_geom_bond_distance
_geom_bond_publ_flag
Co1 . O1 . 2.042(2) yes
Co1 . O2 . 2.420(3) yes
Co1 . O3 . 2.025(2) yes
Co1 . O4 . 2.435(3) yes
Co1 . N1 . 2.051(3) yes
Co1 . N3 . 2.035(2) yes
O1 . C1 . 1.269(4) yes
O2 . C1 . 1.249(4) yes
O3 . C16 . 1.274(4) yes
O4 . C16 . 1.259(3) yes
N1 . C31 . 1.312(4) yes
N1 . C33 . 1.379(4) yes
N2 . C31 . 1.334(5) yes
N2 . C32 . 1.358(5) yes
N2 . H21 . 0.858 no
N3 . C34 . 1.311(4) yes
N3 . C36 . 1.363(4) yes
N4 . C34 . 1.321(4) yes
N4 . C35 . 1.344(4) yes
N4 . H364 . 0.855 no
N5 . C7 . 1.396(4) yes
N5 . C8 . 1.409(4) yes
N5 . H51 . 0.848 no
N6 . C22 . 1.358(4) yes
N6 . C23 . 1.426(4) yes
N6 . H363 . 0.861 no
C1 . C2 . 1.478(4) yes
C2 . C3 . 1.394(4) yes
C2 . C7 . 1.396(4) yes
C3 . C4 . 1.365(5) yes
C3 . H31 . 0.939 no
C4 . C5 . 1.371(5) yes
C4 . H41 . 0.934 no
C5 . C6 . 1.370(5) yes
C5 . H362 . 0.918 no
C6 . C7 . 1.394(4) yes
C6 . H61 . 0.933 no
C8 . C9 . 1.395(4) yes
C8 . C13 . 1.386(5) yes
C9 . C10 . 1.389(5) yes
C9 . C14 . 1.504(5) yes
C10 . C11 . 1.380(6) yes
C10 . C15 . 1.516(5) yes
C11 . C12 . 1.377(6) yes
C11 . H111 . 0.925 no
C12 . C13 . 1.365(5) yes
C12 . H121 . 0.939 no
C13 . H131 . 0.929 no
C14 . H141 . 0.942 no
C14 . H142 . 0.947 no
C14 . H143 . 0.946 no
C15 . H151 . 0.955 no
C15 . H152 . 0.953 no
C15 . H153 . 0.954 no
C16 . C17 . 1.484(4) yes
C17 . C18 . 1.393(5) yes
C17 . C22 . 1.417(4) yes
C18 . C19 . 1.368(5) yes
C18 . H181 . 0.928 no
C19 . C20 . 1.382(5) yes
C19 . H191 . 0.928 no
C20 . C21 . 1.359(5) yes
C20 . H201 . 0.927 no
C21 . C22 . 1.408(4) yes
C21 . H211 . 0.933 no
C23 . C24 . 1.395(4) yes
C23 . C28 . 1.375(4) yes
C24 . C25 . 1.395(4) yes
C24 . C29 . 1.492(4) yes
C25 . C26 . 1.373(5) yes
C25 . C30 . 1.515(5) yes
C26 . C27 . 1.361(5) yes
C26 . H261 . 0.933 no
C27 . C28 . 1.371(5) yes
C27 . H271 . 0.927 no
C28 . H281 . 0.935 no
C29 . H291 . 0.941 no
C29 . H292 . 0.946 no
C29 . H293 . 0.937 no
C30 . H301 . 0.941 no
C30 . H302 . 0.944 no
C30 . H303 . 0.948 no
C31 . H311 . 0.929 no
C32 . C33 . 1.334(5) yes
C32 . H321 . 0.956 no
C33 . H331 . 0.936 no
C34 . H341 . 0.928 no
C35 . C36 . 1.342(5) yes
C35 . H351 . 0.928 no
C36 . H361 . 0.919 no

loop_
_geom_hbond_atom_site_label_D
_geom_hbond_site_symmetry_D
_geom_hbond_atom_site_label_H
_geom_hbond_site_symmetry_H
_geom_hbond_atom_site_label_A
_geom_hbond_site_symmetry_A
_geom_hbond_angle_DHA
_geom_hbond_distance_DH
_geom_hbond_distance_HA
_geom_hbond_distance_DA
_geom_hbond_publ_flag
N2 . H21 . O1 1_565 158 0.86 2.13 2.937(5) yes
N5 . H51 . O2 . 134 0.85 2.09 2.752(5) yes
N6 . H363 . O3 . 135 0.86 1.98 2.655(5) yes
N4 . H364 . O4 3_555 166 0.86 1.95 2.788(5) yes
